data_7705778
loop_
_publ_author_name
'Plajer, Alex J.'
'Crusius, Daniel'
'Jethwa, Rajesh B.'
'Garc\'ia-Romero, \'Alvaro'
'Bond, Andrew D.'
'Garc\'ia-Rodr\'iguez, Ra\'ul'
'Wright, Dominic S.'

_publ_section_title
;
 Coordination chemistry of the bench-stable tris-2-pyridyl pnictogen
 ligands [E(6-Me-2-py)<sub>3</sub>] (E = As, As[double bond, length as
 m-dash]O, Sb).
;
_journal_issue 7
_journal_name_full 'Dalton transactions (Cambridge, England : 2003)'
_journal_page_first 2393
_journal_page_last 2402
_journal_paper_doi 10.1039/d0dt03732j
_journal_volume 50
_journal_year 2021
_chemical_formula_moiety 'C18 H18 As N3 O'
_chemical_formula_sum 'C18 H18 As N3 O'
_chemical_formula_weight 367.27
_space_group_crystal_system monoclinic
_space_group_IT_number 14
_space_group_name_Hall '-P 2yn'
_space_group_name_H-M_alt 'P 1 21/n 1'
_atom_sites_solution_hydrogens geom
_atom_sites_solution_primary dual
_atom_sites_solution_secondary difmap
_audit_creation_method SHELXL-2018/1
_audit_update_record
;
2020-10-20 deposited with the CCDC.	2020-11-26 downloaded from the CCDC.
;
_cell_angle_alpha 90
_cell_angle_beta 94.315(2)
_cell_angle_gamma 90
_cell_formula_units_Z 4
_cell_length_a 13.4062(4)
_cell_length_b 8.7464(2)
_cell_length_c 14.4800(5)
_cell_measurement_reflns_used 4399
_cell_measurement_temperature 180(2)
_cell_measurement_theta_max 66.54
_cell_measurement_theta_min 4.33
_cell_volume 1693.05(9)
_computing_cell_refinement 'SAINT (Bruker, 2016)'
_computing_data_collection 'APEX3 (Bruker, 2016)'
_computing_data_reduction SAINT
_computing_molecular_graphics 'Mercury (Macrae et al., 2008)'
_computing_publication_material SHELXL
_computing_structure_refinement 'SHELXL (Sheldrick, 2015)'
_computing_structure_solution 'SHELXT (Sheldrick, 2015)'
_diffrn_ambient_temperature 180(2)
_diffrn_measured_fraction_theta_full 0.995
_diffrn_measured_fraction_theta_max 0.995
_diffrn_measurement_device_type 'Bruker D8-QUEST PHOTON-100'
_diffrn_measurement_method '\w and \f-scans'
_diffrn_radiation_type CuK\a
_diffrn_radiation_wavelength 1.54178
_diffrn_reflns_av_R_equivalents 0.0557
_diffrn_reflns_av_unetI/netI 0.0509
_diffrn_reflns_Laue_measured_fraction_full 0.995
_diffrn_reflns_Laue_measured_fraction_max 0.995
_diffrn_reflns_limit_h_max 15
_diffrn_reflns_limit_h_min -15
_diffrn_reflns_limit_k_max 10
_diffrn_reflns_limit_k_min -10
_diffrn_reflns_limit_l_max 14
_diffrn_reflns_limit_l_min -17
_diffrn_reflns_number 10868
_diffrn_reflns_point_group_measured_fraction_full 0.995
_diffrn_reflns_point_group_measured_fraction_max 0.995
_diffrn_reflns_theta_full 66.637
_diffrn_reflns_theta_max 66.637
_diffrn_reflns_theta_min 4.335
_diffrn_source 'Incoatec I\mS Cu microsource'
_exptl_absorpt_coefficient_mu 2.774
_exptl_absorpt_correction_T_max 0.7528
_exptl_absorpt_correction_T_min 0.6225
_exptl_absorpt_correction_type multi-scan
_exptl_absorpt_process_details 'SADABS (Bruker, 2014)'
_exptl_crystal_colour colourless
_exptl_crystal_density_diffrn 1.441
_exptl_crystal_description block
_exptl_crystal_F_000 752
_exptl_crystal_size_max 0.150
_exptl_crystal_size_mid 0.130
_exptl_crystal_size_min 0.050
_refine_diff_density_max 0.353
_refine_diff_density_min -0.322
_refine_diff_density_rms 0.072
_refine_ls_extinction_method none
_refine_ls_goodness_of_fit_ref 1.044
_refine_ls_hydrogen_treatment constr
_refine_ls_matrix_type full
_refine_ls_number_parameters 211
_refine_ls_number_reflns 2976
_refine_ls_number_restraints 0
_refine_ls_restrained_S_all 1.044
_refine_ls_R_factor_all 0.0543
_refine_ls_R_factor_gt 0.0347
_refine_ls_shift/su_max 0.001
_refine_ls_shift/su_mean 0.000
_refine_ls_structure_factor_coef Fsqd
_refine_ls_weighting_details 'w=1/[\s^2^(Fo^2^)+(0.0253P)^2^+0.7372P] where P=(Fo^2^+2Fc^2^)/3'
_refine_ls_weighting_scheme calc
_refine_ls_wR_factor_gt 0.0665
_refine_ls_wR_factor_ref 0.0726
_reflns_Friedel_coverage 0.000
_reflns_number_gt 2326
_reflns_number_total 2976
_reflns_threshold_expression 'I > 2\s(I)'
_cod_data_source_file d0dt03732j2.cif
_cod_data_source_block 1A_O
_cod_depositor_comments 'Adding full bibliography for 7705770--7705782.cif.'
_cod_original_sg_symbol_H-M 'P 21/n'
_cod_database_code 7705778
_cambridge_user_name 'Alex Plajer'
_cambridge_user_crsid ajp233
_cambridge_supervisor_name 'Dominic Wright'
_cambridge_supervisor_crsid dsw1000
_cambridge_crystallographer_name 'Andrew Bond'
_cambridge_crystallographer_crsid adb29
_cambridge_sample_id DC_OAs(V)
_cambridge_data_id DW_B1_0289
_shelx_space_group_comment
;
The symmetry employed for this shelxl refinement is uniquely defined
by the following loop, which should always be used as a source of
symmetry information in preference to the above space-group names.
They are only intended as comments.
;
_shelx_estimated_absorpt_t_min 0.681
_shelx_estimated_absorpt_t_max 0.874

loop_
_space_group_symop_operation_xyz
'x, y, z'
'-x+1/2, y+1/2, -z+1/2'
'-x, -y, -z'
'x-1/2, -y-1/2, z-1/2'

loop_
_atom_site_label
_atom_site_type_symbol
_atom_site_fract_x
_atom_site_fract_y
_atom_site_fract_z
_atom_site_U_iso_or_equiv
_atom_site_adp_type
_atom_site_occupancy
_atom_site_site_symmetry_order
_atom_site_calc_flag
_atom_site_refinement_flags_posn
_atom_site_refinement_flags_adp
_atom_site_refinement_flags_occupancy
_atom_site_disorder_assembly
_atom_site_disorder_group
As1 As 0.22385(2) 0.40286(3) 0.54802(2) 0.01921(10) Uani 1 1 d . . . . .
O1 O 0.11986(15) 0.3064(2) 0.55609(16) 0.0302(5) Uani 1 1 d . . . . .
N1 N 0.36941(18) 0.2740(3) 0.66966(18) 0.0247(6) Uani 1 1 d . . . . .
N2 N 0.24899(19) 0.2665(3) 0.37817(17) 0.0239(6) Uani 1 1 d . . . . .
N3 N 0.28538(18) 0.7014(3) 0.52323(18) 0.0225(6) Uani 1 1 d . . . . .
C1 C 0.3132(2) 0.4002(4) 0.6600(2) 0.0213(6) Uani 1 1 d . . . . .
C2 C 0.3136(2) 0.5172(4) 0.7237(2) 0.0270(7) Uani 1 1 d . . . . .
H2A H 0.270617 0.602985 0.714072 0.032 Uiso 1 1 calc R U . . .
C3 C 0.3786(3) 0.5058(4) 0.8022(2) 0.0322(8) Uani 1 1 d . . . . .
H3A H 0.381426 0.583933 0.847880 0.039 Uiso 1 1 calc R U . . .
C4 C 0.4390(2) 0.3791(4) 0.8128(2) 0.0318(8) Uani 1 1 d . . . . .
H4A H 0.485624 0.370415 0.865288 0.038 Uiso 1 1 calc R U . . .
C5 C 0.4317(2) 0.2636(4) 0.7466(2) 0.0285(7) Uani 1 1 d . . . . .
C6 C 0.4918(3) 0.1185(4) 0.7597(3) 0.0445(10) Uani 1 1 d . . . . .
H6A H 0.514823 0.086128 0.700065 0.067 Uiso 1 1 calc R U . . .
H6B H 0.449903 0.038150 0.783762 0.067 Uiso 1 1 calc R U . . .
H6C H 0.549695 0.136914 0.803673 0.067 Uiso 1 1 calc R U . . .
C7 C 0.3023(2) 0.3342(3) 0.4485(2) 0.0210(7) Uani 1 1 d . . . . .
C8 C 0.4041(2) 0.3623(3) 0.4498(2) 0.0271(7) Uani 1 1 d . . . . .
H8A H 0.439292 0.407767 0.502226 0.032 Uiso 1 1 calc R U . . .
C9 C 0.4529(2) 0.3223(4) 0.3726(2) 0.0327(8) Uani 1 1 d . . . . .
H9A H 0.522351 0.342014 0.369965 0.039 Uiso 1 1 calc R U . . .
C10 C 0.3988(3) 0.2532(4) 0.2997(2) 0.0315(8) Uani 1 1 d . . . . .
H10A H 0.430885 0.225153 0.245872 0.038 Uiso 1 1 calc R U . . .
C11 C 0.2973(3) 0.2242(3) 0.3043(2) 0.0291(8) Uani 1 1 d . . . . .
C12 C 0.2360(3) 0.1456(4) 0.2277(3) 0.0482(10) Uani 1 1 d . . . . .
H12A H 0.192873 0.069002 0.254024 0.072 Uiso 1 1 calc R U . . .
H12B H 0.280371 0.095241 0.186376 0.072 Uiso 1 1 calc R U . . .
H12C H 0.194447 0.221017 0.192642 0.072 Uiso 1 1 calc R U . . .
C13 C 0.2015(2) 0.6168(3) 0.5179(2) 0.0199(6) Uani 1 1 d . . . . .
C14 C 0.1081(2) 0.6693(3) 0.4881(2) 0.0249(7) Uani 1 1 d . . . . .
H14A H 0.051455 0.603858 0.485361 0.030 Uiso 1 1 calc R U . . .
C15 C 0.0997(2) 0.8211(3) 0.4623(2) 0.0259(7) Uani 1 1 d . . . . .
H15A H 0.036462 0.862318 0.441253 0.031 Uiso 1 1 calc R U . . .
C16 C 0.1836(2) 0.9120(4) 0.4674(2) 0.0263(7) Uani 1 1 d . . . . .
H16A H 0.178878 1.016683 0.450223 0.032 Uiso 1 1 calc R U . . .
C17 C 0.2757(2) 0.8491(3) 0.4981(2) 0.0242(7) Uani 1 1 d . . . . .
C18 C 0.3702(3) 0.9428(4) 0.5038(3) 0.0408(9) Uani 1 1 d . . . . .
H18A H 0.428281 0.874661 0.510669 0.061 Uiso 1 1 calc R U . . .
H18B H 0.370758 1.011396 0.557385 0.061 Uiso 1 1 calc R U . . .
H18C H 0.372977 1.003401 0.447144 0.061 Uiso 1 1 calc R U . . .

loop_
_atom_site_aniso_label
_atom_site_aniso_U_11
_atom_site_aniso_U_22
_atom_site_aniso_U_33
_atom_site_aniso_U_23
_atom_site_aniso_U_13
_atom_site_aniso_U_12
As1 0.01917(16) 0.01451(16) 0.02359(18) 0.00270(16) -0.00086(12) -0.00252(15)
O1 0.0220(11) 0.0246(11) 0.0434(14) 0.0099(11) -0.0012(10) -0.0060(9)
N1 0.0273(14) 0.0214(13) 0.0250(14) 0.0010(12) -0.0011(12) 0.0035(12)
N2 0.0305(14) 0.0164(13) 0.0235(14) 0.0026(11) -0.0057(12) -0.0021(11)
N3 0.0219(13) 0.0182(13) 0.0268(14) 0.0010(11) -0.0026(11) -0.0012(11)
C1 0.0194(14) 0.0217(14) 0.0229(15) 0.0029(15) 0.0021(12) -0.0032(14)
C2 0.0306(18) 0.0220(16) 0.0286(18) -0.0005(15) 0.0035(15) 0.0038(14)
C3 0.042(2) 0.0325(19) 0.0220(17) -0.0076(15) -0.0019(15) -0.0031(16)
C4 0.0301(17) 0.039(2) 0.0255(17) 0.0019(16) -0.0038(14) -0.0003(16)
C5 0.0285(17) 0.0283(17) 0.0282(18) 0.0024(15) -0.0005(15) 0.0031(15)
C6 0.045(2) 0.043(2) 0.044(2) 0.0031(19) -0.0095(18) 0.0167(19)
C7 0.0262(17) 0.0117(13) 0.0244(16) 0.0045(13) -0.0019(14) -0.0012(12)
C8 0.0274(16) 0.0260(17) 0.0271(17) -0.0007(14) -0.0026(14) -0.0084(14)
C9 0.0280(18) 0.0331(19) 0.037(2) 0.0063(17) 0.0044(16) -0.0014(16)
C10 0.041(2) 0.0278(18) 0.0263(19) 0.0013(15) 0.0084(16) 0.0064(16)
C11 0.044(2) 0.0173(15) 0.0256(18) -0.0001(14) 0.0002(16) -0.0002(15)
C12 0.066(3) 0.044(2) 0.034(2) -0.0111(18) -0.002(2) -0.009(2)
C13 0.0227(15) 0.0180(14) 0.0188(15) 0.0022(13) 0.0003(12) -0.0012(13)
C14 0.0229(16) 0.0220(15) 0.0294(18) 0.0026(14) 0.0001(14) -0.0042(13)
C15 0.0216(16) 0.0224(16) 0.0323(18) 0.0038(15) -0.0068(14) 0.0048(13)
C16 0.0308(16) 0.0176(15) 0.0298(17) 0.0057(15) -0.0014(14) -0.0014(15)
C17 0.0279(16) 0.0170(15) 0.0271(17) 0.0036(13) -0.0028(14) -0.0026(13)
C18 0.0333(19) 0.0235(18) 0.064(3) 0.0094(18) -0.0082(18) -0.0065(15)

loop_
_atom_type_symbol
_atom_type_description
_atom_type_scat_dispersion_real
_atom_type_scat_dispersion_imag
_atom_type_scat_source
C C 0.0181 0.0091 'International Tables Vol C Tables 4.2.6.8 and 6.1.1.4'
H H 0.0000 0.0000 'International Tables Vol C Tables 4.2.6.8 and 6.1.1.4'
N N 0.0311 0.0180 'International Tables Vol C Tables 4.2.6.8 and 6.1.1.4'
O O 0.0492 0.0322 'International Tables Vol C Tables 4.2.6.8 and 6.1.1.4'
As As -0.9300 1.0051 'International Tables Vol C Tables 4.2.6.8 and 6.1.1.4'

loop_
_geom_angle_atom_site_label_1
_geom_angle_atom_site_label_2
_geom_angle_atom_site_label_3
_geom_angle
_geom_angle_site_symmetry_1
_geom_angle_site_symmetry_3
_geom_angle_publ_flag
O1 As1 C13 113.22(11) . . ?
O1 As1 C1 114.11(11) . . ?
C13 As1 C1 105.93(13) . . ?
O1 As1 C7 113.84(12) . . ?
C13 As1 C7 102.38(12) . . ?
C1 As1 C7 106.34(12) . . ?
C1 N1 C5 116.9(3) . . ?
C7 N2 C11 117.7(3) . . ?
C13 N3 C17 116.8(3) . . ?
N1 C1 C2 124.7(3) . . ?
N1 C1 As1 113.9(2) . . ?
C2 C1 As1 121.4(2) . . ?
C1 C2 C3 117.9(3) . . ?
C1 C2 H2A 121.1 . . ?
C3 C2 H2A 121.1 . . ?
C4 C3 C2 118.7(3) . . ?
C4 C3 H3A 120.7 . . ?
C2 C3 H3A 120.7 . . ?
C3 C4 C5 119.9(3) . . ?
C3 C4 H4A 120.1 . . ?
C5 C4 H4A 120.1 . . ?
N1 C5 C4 122.0(3) . . ?
N1 C5 C6 117.0(3) . . ?
C4 C5 C6 121.0(3) . . ?
C5 C6 H6A 109.5 . . ?
C5 C6 H6B 109.5 . . ?
H6A C6 H6B 109.5 . . ?
C5 C6 H6C 109.5 . . ?
H6A C6 H6C 109.5 . . ?
H6B C6 H6C 109.5 . . ?
N2 C7 C8 124.0(3) . . ?
N2 C7 As1 114.4(2) . . ?
C8 C7 As1 121.5(2) . . ?
C9 C8 C7 118.0(3) . . ?
C9 C8 H8A 121.0 . . ?
C7 C8 H8A 121.0 . . ?
C10 C9 C8 118.5(3) . . ?
C10 C9 H9A 120.7 . . ?
C8 C9 H9A 120.7 . . ?
C9 C10 C11 120.3(3) . . ?
C9 C10 H10A 119.8 . . ?
C11 C10 H10A 119.8 . . ?
N2 C11 C10 121.4(3) . . ?
N2 C11 C12 116.4(3) . . ?
C10 C11 C12 122.2(3) . . ?
C11 C12 H12A 109.5 . . ?
C11 C12 H12B 109.5 . . ?
H12A C12 H12B 109.5 . . ?
C11 C12 H12C 109.5 . . ?
H12A C12 H12C 109.5 . . ?
H12B C12 H12C 109.5 . . ?
N3 C13 C14 125.0(3) . . ?
N3 C13 As1 113.8(2) . . ?
C14 C13 As1 121.1(2) . . ?
C13 C14 C15 117.5(3) . . ?
C13 C14 H14A 121.3 . . ?
C15 C14 H14A 121.3 . . ?
C16 C15 C14 119.4(3) . . ?
C16 C15 H15A 120.3 . . ?
C14 C15 H15A 120.3 . . ?
C15 C16 C17 119.4(3) . . ?
C15 C16 H16A 120.3 . . ?
C17 C16 H16A 120.3 . . ?
N3 C17 C16 122.0(3) . . ?
N3 C17 C18 116.4(3) . . ?
C16 C17 C18 121.6(3) . . ?
C17 C18 H18A 109.5 . . ?
C17 C18 H18B 109.5 . . ?
H18A C18 H18B 109.5 . . ?
C17 C18 H18C 109.5 . . ?
H18A C18 H18C 109.5 . . ?
H18B C18 H18C 109.5 . . ?

loop_
_geom_bond_atom_site_label_1
_geom_bond_atom_site_label_2
_geom_bond_distance
_geom_bond_site_symmetry_2
_geom_bond_publ_flag
As1 O1 1.641(2) . ?
As1 C13 1.939(3) . ?
As1 C1 1.942(3) . ?
As1 C7 1.943(3) . ?
N1 C1 1.338(4) . ?
N1 C5 1.344(4) . ?
N2 C7 1.337(4) . ?
N2 C11 1.344(4) . ?
N3 C13 1.344(4) . ?
N3 C17 1.346(4) . ?
C1 C2 1.378(4) . ?
C2 C3 1.382(4) . ?
C2 H2A 0.9500 . ?
C3 C4 1.374(5) . ?
C3 H3A 0.9500 . ?
C4 C5 1.392(5) . ?
C4 H4A 0.9500 . ?
C5 C6 1.508(4) . ?
C6 H6A 0.9800 . ?
C6 H6B 0.9800 . ?
C6 H6C 0.9800 . ?
C7 C8 1.385(4) . ?
C8 C9 1.383(4) . ?
C8 H8A 0.9500 . ?
C9 C10 1.375(5) . ?
C9 H9A 0.9500 . ?
C10 C11 1.390(5) . ?
C10 H10A 0.9500 . ?
C11 C12 1.497(5) . ?
C12 H12A 0.9800 . ?
C12 H12B 0.9800 . ?
C12 H12C 0.9800 . ?
C13 C14 1.372(4) . ?
C14 C15 1.381(4) . ?
C14 H14A 0.9500 . ?
C15 C16 1.375(4) . ?
C15 H15A 0.9500 . ?
C16 C17 1.393(4) . ?
C16 H16A 0.9500 . ?
C17 C18 1.505(4) . ?
C18 H18A 0.9800 . ?
C18 H18B 0.9800 . ?
C18 H18C 0.9800 . ?

loop_
_geom_torsion_atom_site_label_1
_geom_torsion_atom_site_label_2
_geom_torsion_atom_site_label_3
_geom_torsion_atom_site_label_4
_geom_torsion
_geom_torsion_site_symmetry_1
_geom_torsion_site_symmetry_2
_geom_torsion_site_symmetry_3
_geom_torsion_site_symmetry_4
_geom_torsion_publ_flag
C5 N1 C1 C2 -1.3(4) . . . . ?
C5 N1 C1 As1 -178.8(2) . . . . ?
N1 C1 C2 C3 1.9(5) . . . . ?
As1 C1 C2 C3 179.2(2) . . . . ?
C1 C2 C3 C4 -0.1(5) . . . . ?
C2 C3 C4 C5 -1.9(5) . . . . ?
C1 N1 C5 C4 -0.9(4) . . . . ?
C1 N1 C5 C6 177.4(3) . . . . ?
C3 C4 C5 N1 2.5(5) . . . . ?
C3 C4 C5 C6 -175.7(3) . . . . ?
C11 N2 C7 C8 -0.4(4) . . . . ?
C11 N2 C7 As1 176.1(2) . . . . ?
N2 C7 C8 C9 2.1(5) . . . . ?
As1 C7 C8 C9 -174.2(2) . . . . ?
C7 C8 C9 C10 -1.7(5) . . . . ?
C8 C9 C10 C11 -0.2(5) . . . . ?
C7 N2 C11 C10 -1.6(4) . . . . ?
C7 N2 C11 C12 178.7(3) . . . . ?
C9 C10 C11 N2 2.0(5) . . . . ?
C9 C10 C11 C12 -178.3(3) . . . . ?
C17 N3 C13 C14 0.7(5) . . . . ?
C17 N3 C13 As1 176.4(2) . . . . ?
N3 C13 C14 C15 -0.5(5) . . . . ?
As1 C13 C14 C15 -175.9(2) . . . . ?
C13 C14 C15 C16 0.0(5) . . . . ?
C14 C15 C16 C17 0.3(5) . . . . ?
C13 N3 C17 C16 -0.4(5) . . . . ?
C13 N3 C17 C18 -179.7(3) . . . . ?
C15 C16 C17 N3 -0.1(5) . . . . ?
C15 C16 C17 C18 179.2(3) . . . . ?
